data_4132737
loop_
_publ_author_name
'Georg, Isabelle'
'Teichmann, Julian'
'Bursch, Markus'
'Tillmann, Jan'
'Endeward, Burkhard'
'Bolte, Michael'
'Lerner, Hans-Wolfram'
'Grimme, Stefan'
'Wagner, Matthias'

_publ_section_title
;
 Exhaustively Trichlorosilylated C<sub>1</sub> and C<sub>2</sub> Building
 Blocks: Beyond the M\"uller-Rochow Direct Process.
;
_journal_issue 30
_journal_name_full 'Journal of the American Chemical Society'
_journal_page_first 9696
_journal_page_last 9708
_journal_paper_doi 10.1021/jacs.8b05950
_journal_volume 140
_journal_year 2018
_chemical_formula_moiety 'C Cl9 Si3, C16 H36 N'
_chemical_formula_sum 'C17 H36 Cl9 N Si3'
_chemical_formula_weight 657.79
_space_group_crystal_system cubic
_space_group_IT_number 218
_space_group_name_Hall 'P -4n 2 3'
_space_group_name_H-M_alt 'P -4 3 n'
_atom_sites_solution_hydrogens mixed
_audit_creation_method SHELXL-2013
_cell_angle_alpha 90
_cell_angle_beta 90
_cell_angle_gamma 90
_cell_formula_units_Z 8
_cell_length_a 18.5044(8)
_cell_length_b 18.5044(8)
_cell_length_c 18.5044(8)
_cell_measurement_reflns_used 10718
_cell_measurement_temperature 173(2)
_cell_measurement_theta_max 26.8
_cell_measurement_theta_min 1.6
_cell_volume 6336.1(5)
_computing_cell_refinement 'X-Area (Stoe & Cie, 2001)'
_computing_data_collection 'X-Area (Stoe & Cie, 2001)'
_computing_data_reduction 'X-Area (Stoe & Cie, 2001)'
_computing_molecular_graphics 'XP in SHELXTL-Plus (Sheldrick, 2008)'
_computing_publication_material SHELXL97
_computing_structure_refinement 'SHELXL (Sheldrick, 2008)'
_computing_structure_solution 'SHELXS (Sheldrick, 2008)'
_diffrn_ambient_temperature 173(2)
_diffrn_measured_fraction_theta_full 0.999
_diffrn_measured_fraction_theta_max 1.000
_diffrn_measurement_device_type 'STOE IPDS II two-circle-diffractometer'
_diffrn_measurement_method \w
_diffrn_radiation_type MoK\a
_diffrn_radiation_wavelength 0.71073
_diffrn_reflns_av_R_equivalents 0.0938
_diffrn_reflns_av_unetI/netI 0.0539
_diffrn_reflns_Laue_measured_fraction_full 0.999
_diffrn_reflns_Laue_measured_fraction_max 1.000
_diffrn_reflns_limit_h_max 20
_diffrn_reflns_limit_h_min -23
_diffrn_reflns_limit_k_max 7
_diffrn_reflns_limit_k_min -21
_diffrn_reflns_limit_l_max 22
_diffrn_reflns_limit_l_min -23
_diffrn_reflns_number 16336
_diffrn_reflns_point_group_measured_fraction_full 0.956
_diffrn_reflns_point_group_measured_fraction_max 0.951
_diffrn_reflns_theta_full 25.000
_diffrn_reflns_theta_max 26.345
_diffrn_reflns_theta_min 1.556
_diffrn_source 'Genix 3D I\mS microfocus X-ray source'
_exptl_absorpt_coefficient_mu 0.918
_exptl_absorpt_correction_T_max 0.922
_exptl_absorpt_correction_T_min 0.898
_exptl_absorpt_correction_type multi-scan
_exptl_absorpt_process_details 'X-Area (Stoe & Cie, 2001)'
_exptl_crystal_colour colourless
_exptl_crystal_density_diffrn 1.379
_exptl_crystal_description block
_exptl_crystal_F_000 2720
_exptl_crystal_size_max 0.120
_exptl_crystal_size_mid 0.120
_exptl_crystal_size_min 0.090
_refine_diff_density_max 0.259
_refine_diff_density_min -0.281
_refine_diff_density_rms 0.054
_refine_ls_abs_structure_details
; 
 Flack x determined using 597 quotients [(I+)-(I-)]/[(I+)+(I-)] 
 (Parsons and Flack (2004), Acta Cryst. A60, s61). 
;
_refine_ls_abs_structure_Flack 0.06(10)
_refine_ls_extinction_method none
_refine_ls_goodness_of_fit_ref 0.975
_refine_ls_hydrogen_treatment constr
_refine_ls_matrix_type full
_refine_ls_number_parameters 103
_refine_ls_number_reflns 2057
_refine_ls_number_restraints 0
_refine_ls_restrained_S_all 0.975
_refine_ls_R_factor_all 0.0517
_refine_ls_R_factor_gt 0.0399
_refine_ls_shift/su_max 0.000
_refine_ls_shift/su_mean 0.000
_refine_ls_structure_factor_coef Fsqd
_refine_ls_weighting_details 'w=1/[\s^2^(Fo^2^)+(0.0486P)^2^] where P=(Fo^2^+2Fc^2^)/3'
_refine_ls_weighting_scheme calc
_refine_ls_wR_factor_gt 0.0844
_refine_ls_wR_factor_ref 0.0884
_reflns_Friedel_coverage 0.727
_reflns_Friedel_fraction_full 0.903
_reflns_Friedel_fraction_max 0.890
_reflns_number_gt 1713
_reflns_number_total 2057
_reflns_threshold_expression 'I > 2\s(I)'
_cod_data_source_file ja8b05950_si_002.cif
_cod_data_source_block wa1715
_cod_original_cell_volume 6336.1(8)
_cod_database_code 4132737
_shelx_space_group_comment
; 
The symmetry employed for this shelxl refinement is uniquely defined 
by the following loop, which should always be used as a source of 
symmetry information in preference to the above space-group names. 
They are only intended as comments. 
;
_shelx_estimated_absorpt_t_min 0.898
_shelx_estimated_absorpt_t_max 0.922
_shelxl_version_number 2013-3

loop_
_space_group_symop_operation_xyz
'x, y, z'
'-x, -y, z'
'-x, y, -z'
'x, -y, -z'
'z, x, y'
'z, -x, -y'
'-z, -x, y'
'-z, x, -y'
'y, z, x'
'-y, z, -x'
'y, -z, -x'
'-y, -z, x'
'y+1/2, x+1/2, z+1/2'
'-y+1/2, -x+1/2, z+1/2'
'y+1/2, -x+1/2, -z+1/2'
'-y+1/2, x+1/2, -z+1/2'
'x+1/2, z+1/2, y+1/2'
'-x+1/2, z+1/2, -y+1/2'
'-x+1/2, -z+1/2, y+1/2'
'x+1/2, -z+1/2, -y+1/2'
'z+1/2, y+1/2, x+1/2'
'z+1/2, -y+1/2, -x+1/2'
'-z+1/2, y+1/2, -x+1/2'
'-z+1/2, -y+1/2, x+1/2'

loop_
_atom_site_label
_atom_site_type_symbol
_atom_site_fract_x
_atom_site_fract_y
_atom_site_fract_z
_atom_site_U_iso_or_equiv
_atom_site_adp_type
_atom_site_occupancy
_atom_site_site_symmetry_order
_atom_site_calc_flag
_atom_site_refinement_flags_posn
_atom_site_refinement_flags_adp
_atom_site_refinement_flags_occupancy
C1 C 0.1729(2) 0.1729(2) 0.8271(2) 0.0330(15) Uani 1 3 d S T P
Si1 Si 0.25075(7) 0.16062(7) 0.88110(7) 0.0348(3) Uani 1 1 d . . .
Cl1 Cl 0.25571(7) 0.23423(7) 0.96419(7) 0.0497(3) Uani 1 1 d . . .
Cl2 Cl 0.26059(8) 0.06247(7) 0.93124(7) 0.0549(4) Uani 1 1 d . . .
Cl3 Cl 0.34761(7) 0.17243(8) 0.82719(8) 0.0547(4) Uani 1 1 d . . .
N1 N 0.5000 0.2500 1.0000 0.0288(15) Uani 1 4 d S T P
C2 C 0.5616(2) 0.2031(2) 0.9721(2) 0.0307(9) Uani 1 1 d . . .
H2A H 0.5985 0.2353 0.9507 0.037 Uiso 1 1 calc R U .
H2B H 0.5841 0.1787 1.0141 0.037 Uiso 1 1 calc R U .
C3 C 0.5426(2) 0.1459(3) 0.9167(2) 0.0349(10) Uani 1 1 d . . .
H3A H 0.5111 0.1089 0.9391 0.042 Uiso 1 1 calc R U .
H3B H 0.5157 0.1683 0.8762 0.042 Uiso 1 1 calc R U .
C4 C 0.6106(3) 0.1105(3) 0.8882(3) 0.0451(12) Uani 1 1 d . . .
H4A H 0.6414 0.1478 0.8653 0.054 Uiso 1 1 calc R U .
H4B H 0.6379 0.0896 0.9291 0.054 Uiso 1 1 calc R U .
C5 C 0.5949(3) 0.0520(3) 0.8339(3) 0.0529(13) Uani 1 1 d . . .
H5A H 0.6404 0.0295 0.8186 0.079 Uiso 1 1 calc R U .
H5B H 0.5705 0.0729 0.7919 0.079 Uiso 1 1 calc R U .
H5C H 0.5638 0.0153 0.8561 0.079 Uiso 1 1 calc R U .
N2 N 1.0000 0.0000 1.0000 0.041(3) Uani 1 12 d S T P
C6 C 0.9426(18) 0.0152(10) 0.9436(19) 0.075(6) Uani 0.3333 1 d . . P
H6A H 0.8988 -0.0110 0.9595 0.089 Uiso 0.3333 1 d R U P
H6B H 0.9599 -0.0098 0.8996 0.089 Uiso 0.3333 1 d R U P
C7 C 0.9204(6) 0.0796(6) 0.9204(6) 0.151(9) Uani 1 3 d S T P
H7A H 0.9640 0.1044 0.9010 0.181 Uiso 0.3333 1 d R U P
H7B H 0.9072 0.1061 0.9648 0.181 Uiso 0.3333 1 d R U P
C8 C 0.865(3) 0.0973(11) 0.867(3) 0.080(8) Uani 0.3333 1 d . . P
H8A H 0.8211 0.0759 0.8891 0.096 Uiso 0.3333 1 d R U P
H8B H 0.8760 0.0665 0.8247 0.096 Uiso 0.3333 1 d R U P
C9 C 0.8398(7) 0.1602(7) 0.8398(7) 0.207(12) Uani 1 3 d S T P
H9A H 0.8269 0.1954 0.8772 0.311 Uiso 0.3333 1 d R U P
H9B H 0.8789 0.1801 0.8098 0.311 Uiso 0.3333 1 d R U P
H9C H 0.7976 0.1507 0.8092 0.311 Uiso 0.3333 1 d R U P

loop_
_atom_site_aniso_label
_atom_site_aniso_U_11
_atom_site_aniso_U_22
_atom_site_aniso_U_33
_atom_site_aniso_U_23
_atom_site_aniso_U_13
_atom_site_aniso_U_12
C1 0.0330(15) 0.0330(15) 0.0330(15) -0.0046(19) -0.0046(19) 0.0046(19)
Si1 0.0339(6) 0.0364(7) 0.0342(6) -0.0041(5) -0.0051(5) 0.0059(6)
Cl1 0.0466(7) 0.0557(7) 0.0468(6) -0.0210(6) -0.0142(6) 0.0113(6)
Cl2 0.0738(9) 0.0451(7) 0.0458(7) 0.0068(5) -0.0116(7) 0.0136(7)
Cl3 0.0342(6) 0.0735(9) 0.0564(8) -0.0131(7) 0.0015(6) -0.0044(6)
N1 0.027(2) 0.033(4) 0.027(2) 0.000 0.000 0.000
C2 0.027(2) 0.033(2) 0.032(2) -0.0010(18) 0.0018(18) 0.0031(17)
C3 0.033(2) 0.035(2) 0.036(2) -0.005(2) 0.0015(18) 0.0010(19)
C4 0.038(3) 0.050(3) 0.047(3) -0.010(2) -0.001(2) 0.009(2)
C5 0.053(3) 0.054(3) 0.052(3) -0.014(3) 0.005(3) 0.010(3)
N2 0.041(3) 0.041(3) 0.041(3) 0.000 0.000 0.000
C6 0.075(15) 0.055(10) 0.093(18) 0.007(15) -0.057(10) 0.005(14)
C7 0.151(9) 0.151(9) 0.151(9) 0.045(8) -0.045(8) 0.045(8)
C8 0.08(2) 0.073(13) 0.09(2) 0.01(2) -0.041(10) 0.009(19)
C9 0.207(12) 0.207(12) 0.207(12) 0.072(10) -0.072(10) 0.072(10)

loop_
_atom_type_symbol
_atom_type_description
_atom_type_scat_dispersion_real
_atom_type_scat_dispersion_imag
_atom_type_scat_source
C C 0.0033 0.0016 'International Tables Vol C Tables 4.2.6.8 and 6.1.1.4'
H H 0.0000 0.0000 'International Tables Vol C Tables 4.2.6.8 and 6.1.1.4'
N N 0.0061 0.0033 'International Tables Vol C Tables 4.2.6.8 and 6.1.1.4'
Si Si 0.0817 0.0704 'International Tables Vol C Tables 4.2.6.8 and 6.1.1.4'
Cl Cl 0.1484 0.1585 'International Tables Vol C Tables 4.2.6.8 and 6.1.1.4'

loop_
_geom_angle_atom_site_label_1
_geom_angle_atom_site_label_2
_geom_angle_atom_site_label_3
_geom_angle
_geom_angle_site_symmetry_1
_geom_angle_site_symmetry_3
Si1 C1 Si1 119.50(6) 11_566 .
Si1 C1 Si1 119.50(6) 11_566 8_656
Si1 C1 Si1 119.50(6) . 8_656
C1 Si1 Cl2 116.2(2) . .
C1 Si1 Cl1 111.95(7) . .
Cl2 Si1 Cl1 104.17(8) . .
C1 Si1 Cl3 114.9(2) . .
Cl2 Si1 Cl3 103.64(8) . .
Cl1 Si1 Cl3 104.64(8) . .
C2 N1 C2 108.97(17) 24_655 3_657
C2 N1 C2 110.5(3) 24_655 22_456
C2 N1 C2 108.97(17) 3_657 22_456
C2 N1 C2 108.97(17) 24_655 .
C2 N1 C2 110.5(3) 3_657 .
C2 N1 C2 108.97(17) 22_456 .
C3 C2 N1 117.0(3) . .
C3 C2 H2A 108.0 . .
N1 C2 H2A 108.0 . .
C3 C2 H2B 108.0 . .
N1 C2 H2B 108.0 . .
H2A C2 H2B 107.3 . .
C4 C3 C2 110.2(4) . .
C4 C3 H3A 109.6 . .
C2 C3 H3A 109.6 . .
C4 C3 H3B 109.6 . .
C2 C3 H3B 109.6 . .
H3A C3 H3B 108.1 . .
C5 C4 C3 112.6(4) . .
C5 C4 H4A 109.1 . .
C3 C4 H4A 109.1 . .
C5 C4 H4B 109.1 . .
C3 C4 H4B 109.1 . .
H4A C4 H4B 107.8 . .
C4 C5 H5A 109.5 . .
C4 C5 H5B 109.5 . .
H5A C5 H5B 109.5 . .
C4 C5 H5C 109.5 . .
H5A C5 H5C 109.5 . .
H5B C5 H5C 109.5 . .
C6 N2 C6 119.0(5) 11_667 .
C6 N2 C6 118.7(6) 7_766 .
C6 N2 C6 158.6(14) 3_757 .
C6 N2 C6 158.6(14) 11_667 9_645
C6 N2 C6 119.0(5) 7_766 9_645
C6 N2 C6 118.7(6) 3_757 9_645
C6 N2 C6 77.0(11) . 9_645
C6 N2 C6 118.7(6) 11_667 5_546
C6 N2 C6 158.6(14) 7_766 5_546
C6 N2 C6 119.0(5) 3_757 5_546
C6 N2 C6 77.0(11) . 5_546
C6 N2 C6 77.0(11) 9_645 5_546
C6 N2 C6 93(4) 11_667 12_665
C6 N2 C6 77.0(11) 7_766 12_665
C6 N2 C6 119.0(5) 3_757 12_665
C6 N2 C6 91(3) 9_645 12_665
C6 N2 C6 119.0(5) 5_546 12_665
C6 N2 C6 118.7(6) 11_667 2_755
C6 N2 C6 77.0(11) 7_766 2_755
C6 N2 C6 91(3) 3_757 2_755
C6 N2 C6 93(4) . 2_755
C6 N2 C6 118.7(6) 5_546 2_755
C6 N2 C6 77.0(11) 12_665 2_755
C6 N2 C6 119.0(5) 11_667 8_746
C6 N2 C6 93(4) 7_766 8_746
C6 N2 C6 77.0(11) 3_757 8_746
C6 N2 C6 119.0(5) . 8_746
C6 N2 C6 91(3) 5_546 8_746
C6 N2 C6 118.7(6) 12_665 8_746
C6 N2 C6 77.0(11) 11_667 6_566
C6 N2 C6 91(3) 7_766 6_566
C6 N2 C6 118.7(6) 3_757 6_566
C6 N2 C6 118.7(6) 9_645 6_566
C6 N2 C6 93(4) 5_546 6_566
C6 N2 C6 119.0(5) 2_755 6_566
C6 N2 C6 91(3) 11_667 10_647
C6 N2 C6 118.7(6) 7_766 10_647
C6 N2 C6 77.0(11) 3_757 10_647
C6 N2 C6 118.7(6) . 10_647
C6 N2 C6 93(4) 9_645 10_647
C6 N2 C6 158.6(14) 12_665 10_647
C6 N2 C6 119.0(5) 2_755 10_647
C6 N2 C6 77.0(11) 8_746 10_647
C6 N2 C6 119.0(5) 6_566 10_647
C6 N2 C6 77.0(11) 11_667 4_557
C6 N2 C6 119.0(5) 7_766 4_557
C6 N2 C6 93(4) 3_757 4_557
C6 N2 C6 91(4) . 4_557
C6 N2 C6 119.0(5) 9_645 4_557
C6 N2 C6 118.7(6) 12_665 4_557
C6 N2 C6 158.6(14) 2_755 4_557
C6 N2 C6 118.7(6) 8_746 4_557
C6 N2 C6 77.0(11) 6_566 4_557
C6 C6 C6 60.000(7) 12_665 6_566
C6 C6 C7 65.8(7) 12_665 .
C6 C6 C7 65.8(7) 6_566 .
C6 C6 N2 68.9(6) 12_665 .
C6 C6 N2 68.9(6) 6_566 .
C7 C6 N2 127.2(14) . .
C6 C6 C6 120.1(4) 12_665 5_546
C6 C6 C6 91(4) 6_566 5_546
C7 C6 C6 150(4) . 5_546
C6 C6 C6 89(4) 12_665 9_645
C6 C6 C6 119.8(8) 6_566 9_645
C7 C6 C6 148(4) . 9_645
C6 C6 C6 60.000(3) 5_546 9_645
C6 C6 H6A 159.0 12_665 .
C6 C6 H6A 99.0 6_566 .
C7 C6 H6A 106.3 . .
N2 C6 H6A 106.2 . .
C6 C6 H6A 104.0 9_645 .
C6 C6 H6B 94.8 12_665 .
C7 C6 H6B 104.6 . .
N2 C6 H6B 104.7 . .
C6 C6 H6B 104.0 5_546 .
H6A C6 H6B 106.2 . .
C6 C7 C8 129.4(11) . .
C6 C7 H7A 106.2 . .
C8 C7 H7A 102.9 . .
C6 C7 H7B 104.5 . .
C8 C7 H7B 106.2 . .
H7A C7 H7B 105.7 . .
C9 C8 C7 133.3(15) . .
C9 C8 H8A 102.5 . .
C7 C8 H8A 102.0 . .
C9 C8 H8B 105.8 . .
C7 C8 H8B 105.1 . .
H8A C8 H8B 105.5 . .
C8 C9 H9A 113.2 . .
C8 C9 H9B 106.3 . .
H9A C9 H9B 109.2 . .
C8 C9 H9C 109.6 . .
H9A C9 H9C 109.4 . .
H9B C9 H9C 109.0 . .

loop_
_geom_bond_atom_site_label_1
_geom_bond_atom_site_label_2
_geom_bond_distance
_geom_bond_site_symmetry_2
C1 Si1 1.7679(13) 11_566
C1 Si1 1.7679(13) .
C1 Si1 1.7679(13) 8_656
Si1 Cl2 2.0475(18) .
Si1 Cl1 2.0562(17) .
Si1 Cl3 2.0629(19) .
N1 C2 1.522(4) 24_655
N1 C2 1.522(4) 3_657
N1 C2 1.522(4) 22_456
N1 C2 1.522(4) .
C2 C3 1.515(6) .
C2 H2A 0.9900 .
C2 H2B 0.9900 .
C3 C4 1.514(6) .
C3 H3A 0.9900 .
C3 H3B 0.9900 .
C4 C5 1.505(7) .
C4 H4A 0.9900 .
C4 H4B 0.9900 .
C5 H5A 0.9800 .
C5 H5B 0.9800 .
C5 H5C 0.9800 .
N2 C6 1.515(16) 11_667
N2 C6 1.515(16) 7_766
N2 C6 1.515(16) 3_757
N2 C6 1.515(16) .
N2 C6 1.515(16) 9_645
N2 C6 1.515(16) 5_546
N2 C6 1.515(16) 12_665
N2 C6 1.515(16) 2_755
N2 C6 1.515(16) 8_746
N2 C6 1.515(16) 6_566
N2 C6 1.515(16) 10_647
N2 C6 1.515(16) 4_557
C6 C7 1.33(2) .
C6 H6A 0.9900 .
C6 H6B 0.9900 .
C7 C6 1.33(2) 12_665
C7 C6 1.33(2) 6_566
C7 C8 1.46(2) .
C7 C8 1.46(2) 12_665
C7 C8 1.46(2) 6_566
C7 H7A 0.9950 .
C7 H7B 0.9879 .
C8 C8 0.96(3) 6_566
C8 C8 0.96(3) 12_665
C8 C9 1.35(2) .
C8 H8A 0.9898 .
C8 H8B 0.9901 .
C9 C8 1.35(2) 6_566
C9 C8 1.35(2) 12_665
C9 H9A 0.9798 .
C9 H9B 0.9838 .
C9 H9C 0.9815 .

loop_
_geom_torsion_atom_site_label_1
_geom_torsion_atom_site_label_2
_geom_torsion_atom_site_label_3
_geom_torsion_atom_site_label_4
_geom_torsion
_geom_torsion_site_symmetry_1
_geom_torsion_site_symmetry_4
Si1 C1 Si1 Cl2 -64.4(5) 11_566 .
Si1 C1 Si1 Cl2 129.6(4) 8_656 .
Si1 C1 Si1 Cl1 176.1(3) 11_566 .
Si1 C1 Si1 Cl1 10.1(6) 8_656 .
Si1 C1 Si1 Cl3 56.9(5) 11_566 .
Si1 C1 Si1 Cl3 -109.1(4) 8_656 .
C2 N1 C2 C3 172.8(4) 24_655 .
C2 N1 C2 C3 53.1(3) 3_657 .
C2 N1 C2 C3 -66.6(2) 22_456 .
N1 C2 C3 C4 173.2(4) . .
C2 C3 C4 C5 178.8(4) . .
C6 N2 C6 C6 58(6) 11_667 12_665
C6 N2 C6 C6 10(6) 7_766 12_665
C6 N2 C6 C6 33(4) 3_757 12_665
C6 N2 C6 C6 -106(6) 9_645 12_665
C6 N2 C6 C6 174(6) 5_546 12_665
C6 N2 C6 C6 -67(4) 2_755 12_665
C6 N2 C6 C6 -101.9(15) 8_746 12_665
C6 N2 C6 C6 64.8(3) 6_566 12_665
C6 N2 C6 C6 167.5(15) 10_647 12_665
C6 N2 C6 C6 134(4) 4_557 12_665
C6 N2 C6 C6 -6(6) 11_667 6_566
C6 N2 C6 C6 -55(6) 7_766 6_566
C6 N2 C6 C6 -31(4) 3_757 6_566
C6 N2 C6 C6 -171(6) 9_645 6_566
C6 N2 C6 C6 109(6) 5_546 6_566
C6 N2 C6 C6 -64.8(3) 12_665 6_566
C6 N2 C6 C6 -132(4) 2_755 6_566
C6 N2 C6 C6 -166.7(16) 8_746 6_566
C6 N2 C6 C6 102.6(14) 10_647 6_566
C6 N2 C6 C6 69(4) 4_557 6_566
C6 N2 C6 C7 26(6) 11_667 .
C6 N2 C6 C7 -23(6) 7_766 .
C6 N2 C6 C7 1(4) 3_757 .
C6 N2 C6 C7 -139(6) 9_645 .
C6 N2 C6 C7 142(6) 5_546 .
C6 N2 C6 C7 -32.41(14) 12_665 .
C6 N2 C6 C7 -99(4) 2_755 .
C6 N2 C6 C7 -134.3(15) 8_746 .
C6 N2 C6 C7 32.41(14) 6_566 .
C6 N2 C6 C7 135.0(14) 10_647 .
C6 N2 C6 C7 102(4) 4_557 .
C6 N2 C6 C6 -115.9(7) 11_667 5_546
C6 N2 C6 C6 -164.4(13) 7_766 5_546
C6 N2 C6 C6 -141(2) 3_757 5_546
C6 N2 C6 C6 79.4(7) 9_645 5_546
C6 N2 C6 C6 -174(6) 12_665 5_546
C6 N2 C6 C6 118.8(15) 2_755 5_546
C6 N2 C6 C6 84(4) 8_746 5_546
C6 N2 C6 C6 -109(6) 6_566 5_546
C6 N2 C6 C6 -7(4) 10_647 5_546
C6 N2 C6 C6 -40.1(17) 4_557 5_546
C6 N2 C6 C6 164.7(12) 11_667 9_645
C6 N2 C6 C6 116.2(7) 7_766 9_645
C6 N2 C6 C6 140(2) 3_757 9_645
C6 N2 C6 C6 -79.4(7) 5_546 9_645
C6 N2 C6 C6 106(6) 12_665 9_645
C6 N2 C6 C6 39.4(18) 2_755 9_645
C6 N2 C6 C6 4(4) 8_746 9_645
C6 N2 C6 C6 171(6) 6_566 9_645
C6 N2 C6 C6 -86(4) 10_647 9_645
C6 N2 C6 C6 -119.6(14) 4_557 9_645
C6 C6 C7 C6 66.5(4) 6_566 12_665
N2 C6 C7 C6 33.2(2) . 12_665
C6 C6 C7 C6 108.9(19) 5_546 12_665
C6 C6 C7 C6 -42(2) 9_645 12_665
C6 C6 C7 C6 -66.5(4) 12_665 6_566
N2 C6 C7 C6 -33.2(2) . 6_566
C6 C6 C7 C6 42(2) 5_546 6_566
C6 C6 C7 C6 -108.1(19) 9_645 6_566
C6 C6 C7 C8 148(5) 12_665 .
C6 C6 C7 C8 -146(5) 6_566 .
N2 C6 C7 C8 -179(5) . .
C6 C6 C7 C8 -103(4) 5_546 .
C6 C6 C7 C8 106(4) 9_645 .
C6 C6 C7 C8 96(3) 12_665 12_665
C6 C6 C7 C8 163(3) 6_566 12_665
N2 C6 C7 C8 130(3) . 12_665
C6 C6 C7 C8 -155(3) 5_546 12_665
C6 C6 C7 C8 55(4) 9_645 12_665
C6 C6 C7 C8 -162(3) 12_665 6_566
C6 C6 C7 C8 -96(3) 6_566 6_566
N2 C6 C7 C8 -129(3) . 6_566
C6 C6 C7 C8 -53(4) 5_546 6_566
C6 C6 C7 C8 156(3) 9_645 6_566
C6 C7 C8 C8 -137(7) 12_665 6_566
C6 C7 C8 C8 75(7) 6_566 6_566
C6 C7 C8 C8 149(6) . 6_566
C8 C7 C8 C8 -64.0(3) 12_665 6_566
C6 C7 C8 C8 -73(7) 12_665 12_665
C6 C7 C8 C8 139(7) 6_566 12_665
C6 C7 C8 C8 -147(6) . 12_665
C8 C7 C8 C8 64.0(3) 6_566 12_665
C6 C7 C8 C9 -105(7) 12_665 .
C6 C7 C8 C9 107(7) 6_566 .
C6 C7 C8 C9 -179(6) . .
C8 C7 C8 C9 -31.98(14) 12_665 .
C8 C7 C8 C9 31.98(14) 6_566 .
C8 C8 C9 C8 -64.7(4) 12_665 6_566
C7 C8 C9 C8 -32.35(19) . 6_566
C8 C8 C9 C8 64.7(4) 6_566 12_665
C7 C8 C9 C8 32.35(18) . 12_665
